data_7058222
loop_
_publ_author_name
'Bouzayani, Nadia'
'Marque, Sylvain'
'Kacem, Yakdhane'
'Kra\"iem, Jamil'
'Bourdreux, Flavien'
'Marrot, J\'er\^ome'
'Ben Hassine, B\'echir'

_publ_section_title
;
 Chiral arylideneaminoimidazolidin-4-ones: green synthesis and
 isomerisation mechanism in solution
;
_journal_issue 12
_journal_name_full 'New Journal of Chemistry'
_journal_page_first 4777
_journal_paper_doi 10.1039/C9NJ00022D
_journal_volume 43
_journal_year 2019
_chemical_absolute_configuration syn
_chemical_formula_sum 'C22 H27 N3 O3'
_chemical_formula_weight 381.46
_space_group_crystal_system monoclinic
_space_group_IT_number 4
_space_group_name_Hall 'P 2yb'
_space_group_name_H-M_alt 'P 1 21 1'
_symmetry_space_group_name_Hall 'P 2yb'
_symmetry_space_group_name_H-M 'P 1 21 1'
_atom_sites_solution_hydrogens mixed
_audit_creation_method SHELXL-2018/1
_audit_update_record
;
2018-03-13 deposited with the CCDC.    2019-02-20 downloaded from the CCDC.
;
_cell_angle_alpha 90
_cell_angle_beta 107.844(9)
_cell_angle_gamma 90
_cell_formula_units_Z 2
_cell_length_a 13.957(2)
_cell_length_b 5.4550(9)
_cell_length_c 14.7103(19)
_cell_measurement_reflns_used 5098
_cell_measurement_temperature 200(2)
_cell_measurement_theta_max 24.95
_cell_measurement_theta_min 2.41
_cell_volume 1066.1(3)
_computing_cell_refinement 'Bruker SAINT'
_computing_data_collection 'Bruker APEX3'
_computing_data_reduction 'Bruker SAINT'
_computing_molecular_graphics 'Bruker SHELXTL'
_computing_publication_material 'Bruker SHELXTL'
_computing_structure_refinement 'SHELXL-2018/1 (Sheldrick, 2018)'
_computing_structure_solution 'SHELXT 2014/5 (Sheldrick, 2014)'
_diffrn_ambient_temperature 200(2)
_diffrn_measured_fraction_theta_full 0.970
_diffrn_measured_fraction_theta_max 0.970
_diffrn_measurement_device_type 'Bruker D8 VENTURE'
_diffrn_measurement_method '\f and \w scans'
_diffrn_radiation_type MoK\a
_diffrn_radiation_wavelength 0.71073
_diffrn_reflns_av_R_equivalents 0.1424
_diffrn_reflns_av_unetI/netI 0.1043
_diffrn_reflns_Laue_measured_fraction_full 0.970
_diffrn_reflns_Laue_measured_fraction_max 0.970
_diffrn_reflns_limit_h_max 16
_diffrn_reflns_limit_h_min -16
_diffrn_reflns_limit_k_max 6
_diffrn_reflns_limit_k_min -6
_diffrn_reflns_limit_l_max 17
_diffrn_reflns_limit_l_min -17
_diffrn_reflns_number 17176
_diffrn_reflns_point_group_measured_fraction_full 0.928
_diffrn_reflns_point_group_measured_fraction_max 0.928
_diffrn_reflns_theta_full 25.163
_diffrn_reflns_theta_max 25.163
_diffrn_reflns_theta_min 2.415
_diffrn_source microsource
_exptl_absorpt_coefficient_mu 0.080
_exptl_absorpt_correction_type multi-scan
_exptl_absorpt_process_details 'SADABS (Sheldrick, V2016/2)'
_exptl_crystal_colour colorless
_exptl_crystal_density_diffrn 1.188
_exptl_crystal_description needle
_exptl_crystal_F_000 408
_exptl_crystal_size_max 0.300
_exptl_crystal_size_mid 0.060
_exptl_crystal_size_min 0.020
_exptl_transmission_factor_max 0.7452
_exptl_transmission_factor_min 0.5174
_refine_diff_density_max 0.230
_refine_diff_density_min -0.228
_refine_diff_density_rms 0.053
_refine_ls_abs_structure_details
; 
 Flack x determined using 804 quotients [(I+)-(I-)]/[(I+)+(I-)] 
 (Parsons, Flack and Wagner, Acta Cryst. B69 (2013) 249-259). 
;
_refine_ls_extinction_method none
_refine_ls_goodness_of_fit_ref 1.074
_refine_ls_hydrogen_treatment mixed
_refine_ls_matrix_type full
_refine_ls_number_parameters 261
_refine_ls_number_reflns 3545
_refine_ls_number_restraints 1
_refine_ls_restrained_S_all 1.074
_refine_ls_R_factor_all 0.1065
_refine_ls_R_factor_gt 0.0666
_refine_ls_shift/su_max 0.000
_refine_ls_shift/su_mean 0.000
_refine_ls_structure_factor_coef Fsqd
_refine_ls_weighting_details 'w=1/[\s^2^(Fo^2^)+(0.0405P)^2^+0.7546P] where P=(Fo^2^+2Fc^2^)/3'
_refine_ls_weighting_scheme calc
_refine_ls_wR_factor_gt 0.1414
_refine_ls_wR_factor_ref 0.1579
_reflns_Friedel_coverage 0.717
_reflns_Friedel_fraction_full 0.876
_reflns_Friedel_fraction_max 0.876
_reflns_number_gt 2449
_reflns_number_total 3545
_reflns_threshold_expression 'I > 2\s(I)'
_cod_data_source_file c9nj00022d2.cif
_cod_data_source_block sm_ag1w_a
_cod_depositor_comments 'Adding full bibliography for 7058222.cif.'
_cod_database_code 7058222
_shelx_shelxl_version_number 2018/1
_shelx_space_group_comment
; 
The symmetry employed for this shelxl refinement is uniquely defined 
by the following loop, which should always be used as a source of 
symmetry information in preference to the above space-group names. 
They are only intended as comments. 
;
_shelx_estimated_absorpt_t_min 0.976
_shelx_estimated_absorpt_t_max 0.998
_exptl_absorpt_special_details 'Krause, L., Herbst-Irmer, R., Sheldrick G.M. & Stalke D., J. Appl. Cryst. 48 (2015) 3-10'

loop_
_space_group_symop_operation_xyz
'x, y, z'
'-x, y+1/2, -z'

loop_
_atom_site_label
_atom_site_type_symbol
_atom_site_fract_x
_atom_site_fract_y
_atom_site_fract_z
_atom_site_U_iso_or_equiv
_atom_site_adp_type
_atom_site_occupancy
_atom_site_site_symmetry_order
_atom_site_calc_flag
_atom_site_refinement_flags_posn
_atom_site_refinement_flags_adp
C1 C 0.0503(6) 1.049(2) 0.8824(7) 0.099(4) Uani 1 1 d . .
H1A H 0.037074 0.948545 0.932518 0.149 Uiso 1 1 calc R U
H1B H 0.037330 0.951643 0.823809 0.149 Uiso 1 1 calc R U
H1C H 0.006137 1.192621 0.870022 0.149 Uiso 1 1 calc R U
C2 C 0.1867(6) 1.2534(17) 1.0095(6) 0.075(3) Uani 1 1 d . .
H2A H 0.181910 1.134569 1.057864 0.113 Uiso 1 1 calc R U
H2B H 0.140159 1.389456 1.007263 0.113 Uiso 1 1 calc R U
H2C H 0.255617 1.316321 1.025804 0.113 Uiso 1 1 calc R U
C3 C 0.1598(5) 1.1320(14) 0.9148(5) 0.0532(19) Uani 1 1 d . .
H3 H 0.169186 1.253240 0.867217 0.064 Uiso 1 1 calc R U
C4 C 0.2287(4) 0.9118(12) 0.9162(4) 0.0342(15) Uani 1 1 d . .
H4A H 0.225271 0.798515 0.967690 0.041 Uiso 1 1 calc R U
H4B H 0.203142 0.822834 0.854823 0.041 Uiso 1 1 calc R U
C5 C 0.3386(4) 0.9814(10) 0.9317(4) 0.0275(14) Uani 1 1 d . .
H5 H 0.365748 1.065162 0.994878 0.033 Uiso 1 1 calc R U
N6 N 0.3521(4) 1.1426(9) 0.8562(3) 0.0274(12) Uani 1 1 d . .
H6A H 0.395(5) 1.240(13) 0.879(4) 0.033(19) Uiso 1 1 d . .
C7 C 0.3930(4) 0.9935(9) 0.7934(4) 0.0241(13) Uani 1 1 d . .
H7 H 0.451537 1.080909 0.782701 0.029 Uiso 1 1 calc R U
N8 N 0.4287(3) 0.7715(8) 0.8492(3) 0.0249(11) Uani 1 1 d . .
C9 C 0.4010(4) 0.7561(11) 0.9303(4) 0.0250(13) Uani 1 1 d . .
O10 O 0.4192(3) 0.5870(7) 0.9871(3) 0.0313(10) Uani 1 1 d . .
N11 N 0.4884(3) 0.5925(8) 0.8285(3) 0.0255(11) Uani 1 1 d . .
C12 C 0.5122(4) 0.6117(11) 0.7516(4) 0.0281(13) Uani 1 1 d . .
H12 H 0.487214 0.745134 0.709507 0.034 Uiso 1 1 calc R U
C13 C 0.5774(4) 0.4301(11) 0.7280(4) 0.0292(14) Uani 1 1 d . .
C14 C 0.5865(5) 0.4168(12) 0.6361(4) 0.0369(16) Uani 1 1 d . .
H14 H 0.550976 0.530809 0.588967 0.044 Uiso 1 1 calc R U
C15 C 0.6461(5) 0.2413(13) 0.6122(4) 0.0394(16) Uani 1 1 d . .
H15 H 0.649740 0.232200 0.548851 0.047 Uiso 1 1 calc R U
C16 C 0.7001(5) 0.0802(11) 0.6805(4) 0.0328(14) Uani 1 1 d . .
C17 C 0.6927(4) 0.0898(12) 0.7726(4) 0.0348(15) Uani 1 1 d . .
H17 H 0.729654 -0.022477 0.819663 0.042 Uiso 1 1 calc R U
C18 C 0.6320(4) 0.2612(11) 0.7953(4) 0.0309(14) Uani 1 1 d . .
H18 H 0.627023 0.265133 0.858284 0.037 Uiso 1 1 calc R U
O19 O 0.7591(4) -0.0843(8) 0.6517(3) 0.0459(12) Uani 1 1 d . .
C20 C 0.8170(5) -0.2528(14) 0.7210(5) 0.0486(18) Uani 1 1 d . .
H20A H 0.860117 -0.162080 0.775886 0.073 Uiso 1 1 calc R U
H20B H 0.858987 -0.352111 0.692682 0.073 Uiso 1 1 calc R U
H20C H 0.771712 -0.360184 0.742228 0.073 Uiso 1 1 calc R U
C21 C 0.3154(4) 0.9437(10) 0.6983(4) 0.0266(13) Uani 1 1 d . .
C22 C 0.2529(4) 0.7390(10) 0.6795(4) 0.0290(14) Uani 1 1 d . .
H22 H 0.261082 0.617371 0.727498 0.035 Uiso 1 1 calc R U
C23 C 0.1786(4) 0.7080(11) 0.5921(4) 0.0321(15) Uani 1 1 d . .
H23 H 0.135523 0.569099 0.581082 0.039 Uiso 1 1 calc R U
C24 C 0.1686(5) 0.8816(11) 0.5221(4) 0.0311(14) Uani 1 1 d . .
C25 C 0.2317(5) 1.0822(11) 0.5384(4) 0.0348(15) Uani 1 1 d . .
H25 H 0.225162 1.200513 0.489505 0.042 Uiso 1 1 calc R U
C26 C 0.3034(5) 1.1107(11) 0.6248(4) 0.0316(14) Uani 1 1 d . .
H26 H 0.346549 1.249521 0.634778 0.038 Uiso 1 1 calc R U
O27 O 0.0964(3) 0.8731(8) 0.4330(3) 0.0435(12) Uani 1 1 d . .
C28 C 0.0303(5) 0.6681(13) 0.4129(5) 0.0487(19) Uani 1 1 d . .
H28A H 0.069577 0.516947 0.418282 0.073 Uiso 1 1 calc R U
H28B H -0.016132 0.682589 0.347865 0.073 Uiso 1 1 calc R U
H28C H -0.008153 0.663654 0.458508 0.073 Uiso 1 1 calc R U

loop_
_atom_site_aniso_label
_atom_site_aniso_U_11
_atom_site_aniso_U_22
_atom_site_aniso_U_33
_atom_site_aniso_U_23
_atom_site_aniso_U_13
_atom_site_aniso_U_12
C1 0.038(5) 0.135(10) 0.119(8) -0.027(7) 0.016(5) 0.009(6)
C2 0.066(6) 0.076(6) 0.092(6) -0.024(6) 0.036(5) 0.006(5)
C3 0.033(4) 0.060(5) 0.068(5) -0.005(4) 0.018(4) -0.004(4)
C4 0.026(3) 0.036(4) 0.040(3) -0.010(3) 0.008(3) -0.004(3)
C5 0.029(3) 0.021(3) 0.031(3) -0.005(3) 0.008(3) 0.000(3)
N6 0.032(3) 0.014(3) 0.035(3) -0.002(2) 0.008(2) -0.001(2)
C7 0.023(3) 0.018(3) 0.031(3) 0.002(3) 0.007(3) -0.001(2)
N8 0.028(3) 0.015(2) 0.032(3) 0.000(2) 0.010(2) 0.002(2)
C9 0.026(3) 0.021(3) 0.027(3) -0.002(3) 0.007(3) -0.006(3)
O10 0.042(2) 0.021(2) 0.031(2) 0.0008(19) 0.0115(19) 0.000(2)
N11 0.026(3) 0.018(2) 0.032(3) -0.003(2) 0.008(2) 0.000(2)
C12 0.030(3) 0.023(3) 0.032(3) 0.001(3) 0.011(3) -0.002(3)
C13 0.029(3) 0.024(3) 0.036(3) -0.002(3) 0.012(3) -0.004(3)
C14 0.047(4) 0.034(4) 0.036(3) 0.003(3) 0.021(3) -0.002(3)
C15 0.051(4) 0.041(4) 0.032(3) -0.005(3) 0.021(3) -0.002(4)
C16 0.035(4) 0.029(3) 0.040(3) -0.011(3) 0.021(3) -0.005(3)
C17 0.035(4) 0.033(4) 0.036(3) -0.001(3) 0.010(3) 0.004(3)
C18 0.032(3) 0.031(3) 0.031(3) -0.002(3) 0.011(3) 0.001(3)
O19 0.059(3) 0.039(3) 0.046(2) -0.007(2) 0.025(2) 0.010(3)
C20 0.044(4) 0.048(4) 0.057(4) -0.018(4) 0.021(4) 0.002(4)
C21 0.030(3) 0.021(3) 0.028(3) -0.002(3) 0.008(3) 0.001(3)
C22 0.039(4) 0.019(3) 0.027(3) 0.003(3) 0.008(3) -0.007(3)
C23 0.033(4) 0.024(3) 0.038(3) -0.002(3) 0.009(3) -0.007(3)
C24 0.035(4) 0.031(4) 0.026(3) -0.004(3) 0.007(3) 0.001(3)
C25 0.044(4) 0.028(3) 0.031(3) 0.006(3) 0.010(3) -0.001(3)
C26 0.039(4) 0.022(3) 0.035(3) 0.003(3) 0.012(3) 0.001(3)
O27 0.042(3) 0.047(3) 0.033(2) 0.003(2) -0.001(2) -0.007(2)
C28 0.041(4) 0.056(5) 0.041(4) -0.009(3) 0.000(3) -0.012(4)

loop_
_atom_type_symbol
_atom_type_description
_atom_type_scat_dispersion_real
_atom_type_scat_dispersion_imag
_atom_type_scat_source
C C 0.0033 0.0016 'International Tables Vol C Tables 4.2.6.8 and 6.1.1.4'
H H 0.0000 0.0000 'International Tables Vol C Tables 4.2.6.8 and 6.1.1.4'
N N 0.0061 0.0033 'International Tables Vol C Tables 4.2.6.8 and 6.1.1.4'
O O 0.0106 0.0060 'International Tables Vol C Tables 4.2.6.8 and 6.1.1.4'

loop_
_geom_angle_atom_site_label_1
_geom_angle_atom_site_label_2
_geom_angle_atom_site_label_3
_geom_angle
C3 C1 H1A 109.5
C3 C1 H1B 109.5
H1A C1 H1B 109.5
C3 C1 H1C 109.5
H1A C1 H1C 109.5
H1B C1 H1C 109.5
C3 C2 H2A 109.5
C3 C2 H2B 109.5
H2A C2 H2B 109.5
C3 C2 H2C 109.5
H2A C2 H2C 109.5
H2B C2 H2C 109.5
C2 C3 C1 111.5(7)
C2 C3 C4 111.1(6)
C1 C3 C4 109.6(7)
C2 C3 H3 108.2
C1 C3 H3 108.2
C4 C3 H3 108.2
C5 C4 C3 113.8(5)
C5 C4 H4A 108.8
C3 C4 H4A 108.8
C5 C4 H4B 108.8
C3 C4 H4B 108.8
H4A C4 H4B 107.7
N6 C5 C9 105.6(4)
N6 C5 C4 113.0(5)
C9 C5 C4 110.6(4)
N6 C5 H5 109.2
C9 C5 H5 109.2
C4 C5 H5 109.2
C7 N6 C5 107.9(4)
C7 N6 H6A 105(5)
C5 N6 H6A 110(4)
N8 C7 N6 103.7(4)
N8 C7 C21 113.3(4)
N6 C7 C21 112.1(4)
N8 C7 H7 109.2
N6 C7 H7 109.2
C21 C7 H7 109.2
C9 N8 N11 120.1(4)
C9 N8 C7 113.7(4)
N11 N8 C7 126.1(4)
O10 C9 N8 126.2(5)
O10 C9 C5 127.5(5)
N8 C9 C5 106.3(5)
C12 N11 N8 118.5(5)
N11 C12 C13 120.4(5)
N11 C12 H12 119.8
C13 C12 H12 119.8
C18 C13 C14 117.4(5)
C18 C13 C12 121.6(5)
C14 C13 C12 121.0(5)
C15 C14 C13 121.4(6)
C15 C14 H14 119.3
C13 C14 H14 119.3
C16 C15 C14 119.7(5)
C16 C15 H15 120.1
C14 C15 H15 120.1
O19 C16 C15 116.1(5)
O19 C16 C17 123.9(6)
C15 C16 C17 120.0(5)
C18 C17 C16 120.0(6)
C18 C17 H17 120.0
C16 C17 H17 120.0
C17 C18 C13 121.4(5)
C17 C18 H18 119.3
C13 C18 H18 119.3
C16 O19 C20 117.6(5)
O19 C20 H20A 109.5
O19 C20 H20B 109.5
H20A C20 H20B 109.5
O19 C20 H20C 109.5
H20A C20 H20C 109.5
H20B C20 H20C 109.5
C26 C21 C22 117.0(5)
C26 C21 C7 119.1(5)
C22 C21 C7 123.8(5)
C21 C22 C23 121.7(5)
C21 C22 H22 119.2
C23 C22 H22 119.2
C24 C23 C22 119.0(6)
C24 C23 H23 120.5
C22 C23 H23 120.5
C23 C24 C25 120.2(5)
C23 C24 O27 124.2(6)
C25 C24 O27 115.5(5)
C26 C25 C24 120.0(6)
C26 C25 H25 120.0
C24 C25 H25 120.0
C25 C26 C21 122.0(6)
C25 C26 H26 119.0
C21 C26 H26 119.0
C24 O27 C28 117.4(5)
O27 C28 H28A 109.5
O27 C28 H28B 109.5
H28A C28 H28B 109.5
O27 C28 H28C 109.5
H28A C28 H28C 109.5
H28B C28 H28C 109.5

loop_
_geom_bond_atom_site_label_1
_geom_bond_atom_site_label_2
_geom_bond_distance
C1 C3 1.524(10)
C1 H1A 0.9800
C1 H1B 0.9800
C1 H1C 0.9800
C2 C3 1.483(10)
C2 H2A 0.9800
C2 H2B 0.9800
C2 H2C 0.9800
C3 C4 1.534(9)
C3 H3 1.0000
C4 C5 1.529(8)
C4 H4A 0.9900
C4 H4B 0.9900
C5 N6 1.472(7)
C5 C9 1.509(8)
C5 H5 1.0000
N6 C7 1.471(7)
N6 H6A 0.79(7)
C7 N8 1.462(7)
C7 C21 1.508(8)
C7 H7 1.0000
N8 C9 1.366(6)
N8 N11 1.376(6)
C9 O10 1.218(6)
N11 C12 1.278(6)
C12 C13 1.458(8)
C12 H12 0.9500
C13 C18 1.396(8)
C13 C14 1.398(7)
C14 C15 1.382(9)
C14 H14 0.9500
C15 C16 1.373(9)
C15 H15 0.9500
C16 O19 1.370(7)
C16 C17 1.390(8)
C17 C18 1.370(8)
C17 H17 0.9500
C18 H18 0.9500
O19 C20 1.426(8)
C20 H20A 0.9800
C20 H20B 0.9800
C20 H20C 0.9800
C21 C26 1.384(8)
C21 C22 1.392(8)
C22 C23 1.392(7)
C22 H22 0.9500
C23 C24 1.374(8)
C23 H23 0.9500
C24 C25 1.378(8)
C24 O27 1.387(7)
C25 C26 1.365(8)
C25 H25 0.9500
C26 H26 0.9500
O27 C28 1.422(7)
C28 H28A 0.9800
C28 H28B 0.9800
C28 H28C 0.9800

loop_
_geom_hbond_atom_site_label_D
_geom_hbond_atom_site_label_H
_geom_hbond_atom_site_label_A
_geom_hbond_distance_DH
_geom_hbond_distance_HA
_geom_hbond_distance_DA
_geom_hbond_angle_DHA
_geom_hbond_site_symmetry_A
_geom_hbond_publ_flag
N6 H6A O10 0.79(7) 2.43(7) 3.059(6) 137(6) 1_565 yes
N6 H6A N11 0.79(7) 2.56(7) 3.207(7) 140(5) 1_565 yes
C20 H20B O27 0.98 2.60 3.527(8) 157.8 2_636 yes
C25 H25 O19 0.95 2.45 3.372(7) 162.5 2_666 yes
